data_4519345
loop_
_publ_author_name
'Stepanova, Valeria A.'
'Guerrero, Andres'
'Schull, Cullen'
'Christensen, Joshua'
'Trudeau, Claire'
'Cook, Joshua'
'Wolmutt, Kyle'
'Blochwitz, Jordan'
'Ismail, Abdelrahman'
'West, Joseph K.'
'Wheaton, Amelia M.'
'Guzei, Ilia A.'
'Yao, Bin'
'Kubatova, Alena'

_publ_section_title
;
 Hybrid Synthetic and Computational Study of an Optimized, Solvent-Free
 Approach to Curcuminoids
;
_journal_issue 8
_journal_name_full 'ACS Omega'
_journal_page_first 7257
_journal_page_last 7277
_journal_paper_doi 10.1021/acsomega.1c07006
_journal_volume 7
_journal_year 2022
_chemical_formula_moiety 'C24 H33 B3 N2 O8, C0.938 H1.877 Cl1.877'
_chemical_formula_sum 'C24.94 H34.88 B3 Cl1.88 N2 O8'
_chemical_formula_weight 589.66
_space_group_crystal_system monoclinic
_space_group_IT_number 14
_space_group_name_Hall '-P 2yn'
_space_group_name_H-M_alt 'P 1 21/n 1'
_atom_sites_solution_hydrogens mixed
_atom_sites_solution_primary dual
_audit_creation_date 2020-08-25
_audit_creation_method
;
Olex2 1.3-beta
(compiled 2020.07.31 svn.rc2a77460 for OlexSys, GUI svn.r6145)
;
_cell_angle_alpha 90
_cell_angle_beta 101.232(15)
_cell_angle_gamma 90
_cell_formula_units_Z 4
_cell_length_a 18.071(3)
_cell_length_b 7.8493(16)
_cell_length_c 21.159(3)
_cell_measurement_reflns_used 8726
_cell_measurement_temperature 100.0
_cell_measurement_theta_max 70.088
_cell_measurement_theta_min 2.947
_cell_volume 2943.8(9)
_computing_cell_refinement 'SAINT V8.40A (Bruker AXS Inc., 2018)'
_computing_data_collection 'Bruker Instrument Service, BIS, v.6.2.12 (Bruker AXS Inc., 2019)'
_computing_data_reduction 'SAINT V8.40A (Bruker AXS Inc., 2018)'
_computing_molecular_graphics 'Olex2 1.3-beta (Dolomanov et al., 2009)'
_computing_publication_material 'Olex2 1.3-beta (Dolomanov et al., 2009)'
_computing_structure_refinement 'XL (Sheldrick, 2015b)'
_computing_structure_solution 'XT (Sheldrick, 2015a)'
_diffrn_ambient_temperature 100.0
_diffrn_detector '100 \\times 140 mm^2^ CMOS sensor'
_diffrn_detector_area_resol_mean 7.41
_diffrn_detector_type 'Bruker PHOTON III'
_diffrn_measured_fraction_theta_full 0.988
_diffrn_measured_fraction_theta_max 0.983
_diffrn_measurement_device '\k-geometry four-circle diffractometer'
_diffrn_measurement_device_type 'Bruker D8 VENTURE'
_diffrn_measurement_method '0.5\% \w and 0.5\% \f scans'
_diffrn_radiation_collimation 'focusing mirror'
_diffrn_radiation_detector 'Bruker PHOTON III'
_diffrn_radiation_monochromator 'multilayer mirror'
_diffrn_radiation_probe x-ray
_diffrn_radiation_type 'Cu K\a'
_diffrn_radiation_wavelength 1.54178
_diffrn_radiation_xray_symbol K-L~3~
_diffrn_reflns_av_R_equivalents 0.0623
_diffrn_reflns_av_unetI/netI 0.0430
_diffrn_reflns_Laue_measured_fraction_full 0.988
_diffrn_reflns_Laue_measured_fraction_max 0.983
_diffrn_reflns_limit_h_max 22
_diffrn_reflns_limit_h_min -22
_diffrn_reflns_limit_k_max 7
_diffrn_reflns_limit_k_min -9
_diffrn_reflns_limit_l_max 25
_diffrn_reflns_limit_l_min -25
_diffrn_reflns_number 26354
_diffrn_reflns_point_group_measured_fraction_full 0.988
_diffrn_reflns_point_group_measured_fraction_max 0.983
_diffrn_reflns_theta_full 67.679
_diffrn_reflns_theta_max 70.139
_diffrn_reflns_theta_min 2.946
_diffrn_source 'microfocus sealed X-ray tube'
_diffrn_source_current 1.1
_diffrn_source_power 0.055
_diffrn_source_type 'Incoatec I\mS 3.0'
_diffrn_source_voltage 50.0
_exptl_absorpt_coefficient_mu 2.294
_exptl_absorpt_correction_T_max 0.7533
_exptl_absorpt_correction_T_min 0.6767
_exptl_absorpt_correction_type multi-scan
_exptl_absorpt_process_details 'SADABS-2016/2 (Krause et al., 2015) was used for absorption correction.'
_exptl_crystal_colour yellow
_exptl_crystal_colour_primary yellow
_exptl_crystal_density_diffrn 1.330
_exptl_crystal_description plate
_exptl_crystal_F_000 1238
_exptl_crystal_size_max 0.03
_exptl_crystal_size_mid 0.02
_exptl_crystal_size_min 0.01
_refine_diff_density_max 0.345
_refine_diff_density_min -0.231
_refine_diff_density_rms 0.045
_refine_ls_extinction_method none
_refine_ls_goodness_of_fit_ref 1.030
_refine_ls_hydrogen_treatment mixed
_refine_ls_matrix_type full
_refine_ls_number_parameters 378
_refine_ls_number_reflns 5508
_refine_ls_number_restraints 5
_refine_ls_restrained_S_all 1.030
_refine_ls_R_factor_all 0.0534
_refine_ls_R_factor_gt 0.0360
_refine_ls_shift/su_max 0.001
_refine_ls_shift/su_mean 0.000
_refine_ls_structure_factor_coef Fsqd
_refine_ls_weighting_details 'w=1/[\s^2^(Fo^2^)+(0.0411P)^2^+0.5803P] where P=(Fo^2^+2Fc^2^)/3'
_refine_ls_weighting_scheme calc
_refine_ls_wR_factor_gt 0.0831
_refine_ls_wR_factor_ref 0.0907
_reflns_Friedel_coverage 0.000
_reflns_number_gt 4232
_reflns_number_total 5508
_reflns_threshold_expression 'I > 2\s(I)'
_cod_data_source_file ao1c07006_si_002.cif
_cod_data_source_block stepanova09
_cod_database_code 4519345
_shelx_shelxl_version_number 2018/3
_shelx_space_group_comment
;
The symmetry employed for this shelxl refinement is uniquely defined
by the following loop, which should always be used as a source of
symmetry information in preference to the above space-group names.
They are only intended as comments.
;
_shelx_estimated_absorpt_t_max 0.977
_shelx_estimated_absorpt_t_min 0.934
_olex2_refinement_description
;
1. Fixed Uiso
 At 1.2 times of:
  All C(H) groups, All C(H,H) groups
 At 1.5 times of:
  All C(H,H,H) groups, All O(H) groups
2. Restrained distances
 O1-H1
 0.87 with sigma of 0.01
 Cl2A-C25A = Cl1-C25A
 1.7602 with sigma of 0.01
 Cl1-Cl2A
 2.9338 with sigma of 0.01
3. Uiso/Uaniso restraints and constraints
Uiso(C25A) = Uiso(Cl2A)
Uiso(Cl2A) = Uiso(C25A)
4. Others
 -1*[Sof(Cl1)]+1*[Sof(Cl2)+Sof(C25)+Sof(H25A)+Sof(H25B)]+1*[Sof(C25A)+
 Sof(H25C)+Sof(H25D)+Sof(Cl2A)]=0 with esd of 0
 Sof(Cl2)=Sof(C25)=Sof(H25A)=Sof(H25B)=FVAR(2)
 Sof(C25A)=Sof(H25C)=Sof(H25D)=Sof(Cl2A)=FVAR(3)
5.a Secondary CH2 refined with riding coordinates:
 C9(H9A,H9B), C10(H10A,H10B), C11(H11A,H11B), C21(H21A,H21B), C22(H22A,H22B),
 C23(H23A,H23B), C25(H25A,H25B), C25A(H25C,H25D)
5.b Aromatic/amide H refined with riding coordinates:
 C3(H3), C4(H4), C5(H5), C7(H7), C15(H15), C16(H16), C17(H17), C19(H19)
5.c Idealised Me refined as rotating group:
 C8(H8A,H8B,H8C), C12(H12A,H12B,H12C), C20(H20A,H20B,H20C), C24(H24A,H24B,H24C)
;
_olex2_submission_special_instructions 'No special instructions were received'

loop_
_space_group_symop_operation_xyz
'x, y, z'
'-x+1/2, y+1/2, -z+1/2'
'-x, -y, -z'
'x-1/2, -y-1/2, z-1/2'

loop_
_atom_site_label
_atom_site_type_symbol
_atom_site_fract_x
_atom_site_fract_y
_atom_site_fract_z
_atom_site_U_iso_or_equiv
_atom_site_adp_type
_atom_site_occupancy
_atom_site_site_symmetry_order
_atom_site_calc_flag
_atom_site_refinement_flags_posn
_atom_site_refinement_flags_adp
_atom_site_refinement_flags_occupancy
_atom_site_disorder_assembly
_atom_site_disorder_group
O1 O 0.47418(6) 0.33375(16) 0.43762(5) 0.0204(3) Uani 1 1 d D . . . .
H1 H 0.4628(11) 0.373(3) 0.4728(7) 0.031 Uiso 1 1 d D U . . .
O2 O 0.55524(6) 0.57617(16) 0.44461(5) 0.0183(3) Uani 1 1 d . . . . .
O3 O 0.63481(6) 0.60589(16) 0.36521(5) 0.0192(3) Uani 1 1 d . . . . .
O4 O 0.55390(6) 0.36069(16) 0.36463(5) 0.0188(3) Uani 1 1 d . . . . .
O5 O 0.67487(6) 0.72037(16) 0.47008(5) 0.0204(3) Uani 1 1 d . . . . .
O6 O 0.77301(7) 0.7111(2) 0.58102(6) 0.0331(3) Uani 1 1 d . . . . .
O7 O 0.57958(6) 0.46421(17) 0.26662(5) 0.0223(3) Uani 1 1 d . . . . .
O8 O 0.51387(7) 0.53554(19) 0.14735(5) 0.0321(3) Uani 1 1 d . . . . .
N1 N 0.56646(7) 0.8558(2) 0.39773(6) 0.0186(3) Uani 1 1 d . . . . .
N2 N 0.68313(7) 0.3248(2) 0.34533(6) 0.0210(3) Uani 1 1 d . . . . .
C1 C 0.67041(8) 0.8427(2) 0.51311(7) 0.0195(4) Uani 1 1 d . . . . .
C2 C 0.72211(9) 0.8423(3) 0.57260(8) 0.0248(4) Uani 1 1 d . . . . .
C3 C 0.71792(10) 0.9679(3) 0.61734(8) 0.0314(5) Uani 1 1 d . . . . .
H3 H 0.751837 0.965756 0.657741 0.038 Uiso 1 1 calc R U . . .
C4 C 0.66468(10) 1.0981(3) 0.60417(8) 0.0324(5) Uani 1 1 d . . . . .
H4 H 0.662885 1.183879 0.635490 0.039 Uiso 1 1 calc R U . . .
C5 C 0.61473(10) 1.1032(3) 0.54621(8) 0.0262(4) Uani 1 1 d . . . . .
H5 H 0.578849 1.192667 0.537070 0.031 Uiso 1 1 calc R U . . .
C6 C 0.61748(9) 0.9739(2) 0.50053(7) 0.0202(4) Uani 1 1 d . . . . .
C7 C 0.56810(9) 0.9787(2) 0.43835(7) 0.0198(4) Uani 1 1 d . . . . .
H7 H 0.536074 1.074365 0.427022 0.024 Uiso 1 1 calc R U . . .
C8 C 0.81586(12) 0.6886(3) 0.64452(9) 0.0416(5) Uani 1 1 d . . . . .
H8A H 0.848369 0.588354 0.645543 0.062 Uiso 1 1 calc R U . . .
H8B H 0.781576 0.672406 0.674650 0.062 Uiso 1 1 calc R U . . .
H8C H 0.847090 0.789761 0.657031 0.062 Uiso 1 1 calc R U . . .
C9 C 0.51791(9) 0.8702(2) 0.33334(7) 0.0217(4) Uani 1 1 d . . . . .
H9A H 0.476191 0.950501 0.335317 0.026 Uiso 1 1 calc R U . . .
H9B H 0.495515 0.757511 0.320064 0.026 Uiso 1 1 calc R U . . .
C10 C 0.56204(9) 0.9325(3) 0.28349(7) 0.0241(4) Uani 1 1 d . . . . .
H10A H 0.580202 1.049734 0.294569 0.029 Uiso 1 1 calc R U . . .
H10B H 0.606701 0.858606 0.284674 0.029 Uiso 1 1 calc R U . . .
C11 C 0.51450(10) 0.9313(3) 0.21586(8) 0.0280(4) Uani 1 1 d . . . . .
H11A H 0.488576 0.820033 0.207907 0.034 Uiso 1 1 calc R U . . .
H11B H 0.475348 1.020857 0.212571 0.034 Uiso 1 1 calc R U . . .
C12 C 0.56118(11) 0.9617(3) 0.16450(8) 0.0345(5) Uani 1 1 d . . . . .
H12A H 0.528048 0.961979 0.121910 0.052 Uiso 1 1 calc R U . . .
H12B H 0.598732 0.870808 0.166388 0.052 Uiso 1 1 calc R U . . .
H12C H 0.586883 1.071873 0.172063 0.052 Uiso 1 1 calc R U . . .
C13 C 0.61676(9) 0.4232(2) 0.22043(7) 0.0212(4) Uani 1 1 d . . . . .
C14 C 0.58349(10) 0.4616(3) 0.15582(8) 0.0256(4) Uani 1 1 d . . . . .
C15 C 0.62190(11) 0.4198(3) 0.10708(8) 0.0326(5) Uani 1 1 d . . . . .
H15 H 0.600358 0.448313 0.063765 0.039 Uiso 1 1 calc R U . . .
C16 C 0.69167(11) 0.3366(3) 0.12056(9) 0.0341(5) Uani 1 1 d . . . . .
H16 H 0.717189 0.310169 0.086564 0.041 Uiso 1 1 calc R U . . .
C17 C 0.72323(10) 0.2933(3) 0.18256(9) 0.0300(4) Uani 1 1 d . . . . .
H17 H 0.769899 0.233880 0.191579 0.036 Uiso 1 1 calc R U . . .
C18 C 0.68602(9) 0.3374(3) 0.23313(8) 0.0238(4) Uani 1 1 d . . . . .
C19 C 0.71526(9) 0.2847(2) 0.29816(8) 0.0238(4) Uani 1 1 d . . . . .
H19 H 0.759906 0.217749 0.306703 0.029 Uiso 1 1 calc R U . . .
C20 C 0.47722(13) 0.5713(3) 0.08261(8) 0.0419(6) Uani 1 1 d . . . . .
H20A H 0.470358 0.465111 0.057791 0.063 Uiso 1 1 calc R U . . .
H20B H 0.508257 0.650138 0.062997 0.063 Uiso 1 1 calc R U . . .
H20C H 0.427892 0.623171 0.082616 0.063 Uiso 1 1 calc R U . . .
C21 C 0.71590(9) 0.2654(3) 0.41110(8) 0.0273(4) Uani 1 1 d . . . . .
H21A H 0.727005 0.142105 0.409616 0.033 Uiso 1 1 calc R U . . .
H21B H 0.678224 0.280774 0.438899 0.033 Uiso 1 1 calc R U . . .
C22 C 0.78758(10) 0.3590(3) 0.44085(8) 0.0304(4) Uani 1 1 d . . . . .
H22A H 0.777085 0.482788 0.441139 0.036 Uiso 1 1 calc R U . . .
H22B H 0.826104 0.340115 0.414118 0.036 Uiso 1 1 calc R U . . .
C23 C 0.81853(11) 0.2999(3) 0.50926(9) 0.0390(5) Uani 1 1 d . . . . .
H23A H 0.825754 0.174897 0.509344 0.047 Uiso 1 1 calc R U . . .
H23B H 0.781333 0.325869 0.536618 0.047 Uiso 1 1 calc R U . . .
C24 C 0.89319(11) 0.3851(4) 0.53776(10) 0.0476(6) Uani 1 1 d . . . . .
H24A H 0.930636 0.356944 0.511558 0.071 Uiso 1 1 calc R U . . .
H24B H 0.910837 0.344357 0.581908 0.071 Uiso 1 1 calc R U . . .
H24C H 0.886196 0.508877 0.538192 0.071 Uiso 1 1 calc R U . . .
B1 B 0.52775(9) 0.4271(3) 0.41577(8) 0.0172(4) Uani 1 1 d . . . . .
B2 B 0.60981(9) 0.6797(3) 0.41816(8) 0.0188(4) Uani 1 1 d . . . . .
B3 B 0.61044(10) 0.4478(3) 0.33716(8) 0.0185(4) Uani 1 1 d . . . . .
Cl1 Cl 0.36396(3) 0.52550(8) 0.29259(3) 0.04268(18) Uani 0.9384(17) 1 d D . P . .
Cl2 Cl 0.32882(3) 0.20370(10) 0.22661(4) 0.0396(2) Uani 0.893(2) 1 d . . P A 1
C25 C 0.39567(12) 0.3176(3) 0.28209(12) 0.0358(6) Uani 0.893(2) 1 d . . P A 1
H25A H 0.443816 0.322889 0.266456 0.043 Uiso 0.893(2) 1 calc R U P A 1
H25B H 0.405146 0.257507 0.324024 0.043 Uiso 0.893(2) 1 calc R U P A 1
C25A C 0.4084(9) 0.365(4) 0.2556(19) 0.034(3) Uiso 0.046(2) 1 d D . P A 2
H25C H 0.444826 0.417703 0.232115 0.041 Uiso 0.046(2) 1 calc R U P A 2
H25D H 0.437076 0.289524 0.289300 0.041 Uiso 0.046(2) 1 calc R U P A 2
Cl2A Cl 0.3437(7) 0.2419(15) 0.2018(6) 0.034(3) Uiso 0.046(2) 1 d D . P A 2

loop_
_atom_site_aniso_label
_atom_site_aniso_U_11
_atom_site_aniso_U_22
_atom_site_aniso_U_33
_atom_site_aniso_U_23
_atom_site_aniso_U_13
_atom_site_aniso_U_12
O1 0.0239(5) 0.0183(7) 0.0214(5) -0.0022(5) 0.0104(4) -0.0038(5)
O2 0.0217(5) 0.0152(7) 0.0204(5) -0.0006(5) 0.0095(4) -0.0028(5)
O3 0.0209(5) 0.0168(7) 0.0222(5) -0.0005(5) 0.0098(4) -0.0019(5)
O4 0.0197(5) 0.0174(7) 0.0204(5) -0.0032(5) 0.0068(4) -0.0023(5)
O5 0.0202(5) 0.0176(7) 0.0236(5) -0.0016(5) 0.0047(4) 0.0000(5)
O6 0.0299(6) 0.0369(10) 0.0294(6) -0.0006(6) -0.0019(5) 0.0092(6)
O7 0.0241(5) 0.0270(8) 0.0178(5) -0.0021(5) 0.0089(4) 0.0048(5)
O8 0.0408(7) 0.0365(9) 0.0184(5) -0.0009(5) 0.0043(5) 0.0085(6)
N1 0.0177(6) 0.0169(9) 0.0221(6) 0.0010(6) 0.0059(5) -0.0029(6)
N2 0.0187(6) 0.0179(9) 0.0271(7) -0.0009(6) 0.0061(5) -0.0019(6)
C1 0.0206(7) 0.0180(10) 0.0216(7) -0.0015(7) 0.0078(6) -0.0050(7)
C2 0.0232(8) 0.0227(11) 0.0283(8) 0.0009(8) 0.0050(6) -0.0013(7)
C3 0.0318(9) 0.0362(14) 0.0243(8) -0.0050(8) 0.0004(7) -0.0021(9)
C4 0.0366(10) 0.0314(13) 0.0292(9) -0.0115(8) 0.0062(7) -0.0014(9)
C5 0.0279(8) 0.0199(11) 0.0321(8) -0.0029(8) 0.0091(7) -0.0005(8)
C6 0.0219(7) 0.0168(10) 0.0238(7) -0.0002(7) 0.0087(6) -0.0046(7)
C7 0.0203(7) 0.0146(10) 0.0257(8) 0.0004(7) 0.0080(6) -0.0013(7)
C8 0.0372(10) 0.0524(17) 0.0322(9) 0.0078(10) -0.0002(8) 0.0075(10)
C9 0.0191(7) 0.0202(11) 0.0248(8) -0.0001(7) 0.0016(6) -0.0001(7)
C10 0.0240(8) 0.0230(12) 0.0242(8) 0.0027(7) 0.0020(6) -0.0042(7)
C11 0.0278(8) 0.0295(13) 0.0247(8) -0.0027(8) 0.0003(6) 0.0049(8)
C12 0.0405(10) 0.0363(14) 0.0250(8) 0.0015(8) 0.0025(7) -0.0041(9)
C13 0.0252(8) 0.0176(11) 0.0240(7) -0.0057(7) 0.0131(6) -0.0040(7)
C14 0.0341(9) 0.0204(11) 0.0248(8) -0.0039(7) 0.0118(7) -0.0034(8)
C15 0.0468(11) 0.0313(13) 0.0232(8) -0.0057(8) 0.0157(7) -0.0089(9)
C16 0.0420(10) 0.0320(13) 0.0358(10) -0.0137(9) 0.0261(8) -0.0102(9)
C17 0.0275(8) 0.0284(13) 0.0394(9) -0.0120(9) 0.0196(7) -0.0048(8)
C18 0.0243(8) 0.0200(11) 0.0302(8) -0.0077(8) 0.0129(6) -0.0064(7)
C19 0.0180(7) 0.0182(11) 0.0365(9) -0.0044(8) 0.0086(6) -0.0015(7)
C20 0.0563(12) 0.0453(16) 0.0216(8) -0.0006(9) 0.0018(8) 0.0078(11)
C21 0.0263(8) 0.0249(12) 0.0307(8) 0.0056(8) 0.0054(6) 0.0028(8)
C22 0.0250(8) 0.0317(13) 0.0343(9) 0.0022(8) 0.0056(7) 0.0005(8)
C23 0.0340(10) 0.0469(16) 0.0344(9) 0.0014(10) 0.0026(7) 0.0048(10)
C24 0.0343(10) 0.0597(19) 0.0445(11) -0.0115(11) -0.0027(8) 0.0081(11)
B1 0.0167(8) 0.0177(12) 0.0175(7) 0.0026(7) 0.0044(6) 0.0014(7)
B2 0.0191(8) 0.0166(12) 0.0220(8) 0.0002(8) 0.0070(6) -0.0021(8)
B3 0.0188(8) 0.0196(12) 0.0186(8) 0.0005(8) 0.0072(6) 0.0012(8)
Cl1 0.0404(3) 0.0258(3) 0.0566(3) -0.0120(3) -0.0035(2) 0.0038(2)
Cl2 0.0312(3) 0.0363(4) 0.0456(4) -0.0169(3) -0.0063(3) 0.0002(3)
C25 0.0248(10) 0.0272(15) 0.0493(12) -0.0135(11) -0.0079(9) 0.0042(9)

loop_
_atom_type_symbol
_atom_type_description
_atom_type_scat_dispersion_real
_atom_type_scat_dispersion_imag
_atom_type_scat_source
C C 0.0181 0.0091 'International Tables Vol C Tables 4.2.6.8 and 6.1.1.4'
H H 0.0000 0.0000 'International Tables Vol C Tables 4.2.6.8 and 6.1.1.4'
B B 0.0090 0.0039 'International Tables Vol C Tables 4.2.6.8 and 6.1.1.4'
Cl Cl 0.3639 0.7018 'International Tables Vol C Tables 4.2.6.8 and 6.1.1.4'
N N 0.0311 0.0180 'International Tables Vol C Tables 4.2.6.8 and 6.1.1.4'
O O 0.0492 0.0322 'International Tables Vol C Tables 4.2.6.8 and 6.1.1.4'

loop_
_geom_angle_atom_site_label_1
_geom_angle_atom_site_label_2
_geom_angle_atom_site_label_3
_geom_angle
_geom_angle_site_symmetry_1
_geom_angle_site_symmetry_3
_geom_angle_publ_flag
B1 O1 H1 113.8(14) . . ?
B1 O2 B2 121.02(12) . . ?
B3 O3 B2 125.01(13) . . ?
B1 O4 B3 121.33(14) . . ?
C1 O5 B2 121.09(13) . . ?
C2 O6 C8 116.31(15) . . ?
C13 O7 B3 124.76(13) . . ?
C14 O8 C20 116.92(14) . . ?
C7 N1 C9 119.43(15) . . ?
C7 N1 B2 121.22(13) . . ?
C9 N1 B2 119.07(14) . . ?
C19 N2 C21 119.61(14) . . ?
C19 N2 B3 122.99(14) . . ?
C21 N2 B3 117.30(12) . . ?
O5 C1 C2 119.19(16) . . ?
O5 C1 C6 122.04(14) . . ?
C6 C1 C2 118.75(16) . . ?
O6 C2 C1 115.35(16) . . ?
O6 C2 C3 125.02(15) . . ?
C3 C2 C1 119.62(17) . . ?
C2 C3 H3 119.5 . . ?
C2 C3 C4 120.98(16) . . ?
C4 C3 H3 119.5 . . ?
C3 C4 H4 119.7 . . ?
C5 C4 C3 120.51(18) . . ?
C5 C4 H4 119.7 . . ?
C4 C5 H5 120.4 . . ?
C4 C5 C6 119.10(18) . . ?
C6 C5 H5 120.4 . . ?
C1 C6 C5 121.00(15) . . ?
C1 C6 C7 118.25(15) . . ?
C5 C6 C7 120.67(17) . . ?
N1 C7 C6 121.33(17) . . ?
N1 C7 H7 119.3 . . ?
C6 C7 H7 119.3 . . ?
O6 C8 H8A 109.5 . . ?
O6 C8 H8B 109.5 . . ?
O6 C8 H8C 109.5 . . ?
H8A C8 H8B 109.5 . . ?
H8A C8 H8C 109.5 . . ?
H8B C8 H8C 109.5 . . ?
N1 C9 H9A 109.3 . . ?
N1 C9 H9B 109.3 . . ?
N1 C9 C10 111.55(12) . . ?
H9A C9 H9B 108.0 . . ?
C10 C9 H9A 109.3 . . ?
C10 C9 H9B 109.3 . . ?
C9 C10 H10A 109.2 . . ?
C9 C10 H10B 109.2 . . ?
H10A C10 H10B 107.9 . . ?
C11 C10 C9 112.00(14) . . ?
C11 C10 H10A 109.2 . . ?
C11 C10 H10B 109.2 . . ?
C10 C11 H11A 109.1 . . ?
C10 C11 H11B 109.1 . . ?
H11A C11 H11B 107.8 . . ?
C12 C11 C10 112.47(14) . . ?
C12 C11 H11A 109.1 . . ?
C12 C11 H11B 109.1 . . ?
C11 C12 H12A 109.5 . . ?
C11 C12 H12B 109.5 . . ?
C11 C12 H12C 109.5 . . ?
H12A C12 H12B 109.5 . . ?
H12A C12 H12C 109.5 . . ?
H12B C12 H12C 109.5 . . ?
O7 C13 C14 118.60(15) . . ?
O7 C13 C18 122.44(15) . . ?
C18 C13 C14 118.91(14) . . ?
O8 C14 C13 115.13(14) . . ?
O8 C14 C15 125.69(16) . . ?
C15 C14 C13 119.16(17) . . ?
C14 C15 H15 119.4 . . ?
C14 C15 C16 121.28(17) . . ?
C16 C15 H15 119.4 . . ?
C15 C16 H16 119.9 . . ?
C17 C16 C15 120.17(15) . . ?
C17 C16 H16 119.9 . . ?
C16 C17 H17 120.2 . . ?
C16 C17 C18 119.62(17) . . ?
C18 C17 H17 120.2 . . ?
C13 C18 C17 120.78(16) . . ?
C13 C18 C19 118.10(14) . . ?
C17 C18 C19 120.96(17) . . ?
N2 C19 C18 122.33(16) . . ?
N2 C19 H19 118.8 . . ?
C18 C19 H19 118.8 . . ?
O8 C20 H20A 109.5 . . ?
O8 C20 H20B 109.5 . . ?
O8 C20 H20C 109.5 . . ?
H20A C20 H20B 109.5 . . ?
H20A C20 H20C 109.5 . . ?
H20B C20 H20C 109.5 . . ?
N2 C21 H21A 109.0 . . ?
N2 C21 H21B 109.0 . . ?
N2 C21 C22 113.04(15) . . ?
H21A C21 H21B 107.8 . . ?
C22 C21 H21A 109.0 . . ?
C22 C21 H21B 109.0 . . ?
C21 C22 H22A 109.2 . . ?
C21 C22 H22B 109.2 . . ?
C21 C22 C23 111.96(16) . . ?
H22A C22 H22B 107.9 . . ?
C23 C22 H22A 109.2 . . ?
C23 C22 H22B 109.2 . . ?
C22 C23 H23A 109.2 . . ?
C22 C23 H23B 109.2 . . ?
C22 C23 C24 112.16(19) . . ?
H23A C23 H23B 107.9 . . ?
C24 C23 H23A 109.2 . . ?
C24 C23 H23B 109.2 . . ?
C23 C24 H24A 109.5 . . ?
C23 C24 H24B 109.5 . . ?
C23 C24 H24C 109.5 . . ?
H24A C24 H24B 109.5 . . ?
H24A C24 H24C 109.5 . . ?
H24B C24 H24C 109.5 . . ?
O1 B1 O2 121.89(14) . . ?
O1 B1 O4 116.19(16) . . ?
O4 B1 O2 121.90(14) . . ?
O2 B2 O5 109.37(12) . . ?
O2 B2 N1 104.48(12) . . ?
O3 B2 O2 114.69(15) . . ?
O3 B2 O5 110.31(13) . . ?
O3 B2 N1 110.75(13) . . ?
O5 B2 N1 106.82(14) . . ?
O3 B3 O4 115.83(13) . . ?
O3 B3 O7 111.73(15) . . ?
O3 B3 N2 107.52(13) . . ?
O4 B3 O7 106.71(13) . . ?
O4 B3 N2 107.41(14) . . ?
O7 B3 N2 107.25(12) . . ?
Cl1 C25 H25A 109.4 . . ?
Cl1 C25 H25B 109.4 . . ?
Cl2 C25 Cl1 111.00(11) . . ?
Cl2 C25 H25A 109.4 . . ?
Cl2 C25 H25B 109.4 . . ?
H25A C25 H25B 108.0 . . ?
Cl1 C25A H25C 109.2 . . ?
Cl1 C25A H25D 109.2 . . ?
H25C C25A H25D 107.9 . . ?
Cl2A C25A Cl1 112.2(8) . . ?
Cl2A C25A H25C 109.2 . . ?
Cl2A C25A H25D 109.2 . . ?

loop_
_geom_bond_atom_site_label_1
_geom_bond_atom_site_label_2
_geom_bond_distance
_geom_bond_site_symmetry_2
_geom_bond_publ_flag
O1 H1 0.866(9) . ?
O1 B1 1.365(2) . ?
O2 B1 1.368(2) . ?
O2 B2 1.470(2) . ?
O3 B2 1.411(2) . ?
O3 B3 1.409(2) . ?
O4 B1 1.366(2) . ?
O4 B3 1.442(2) . ?
O5 C1 1.337(2) . ?
O5 B2 1.479(2) . ?
O6 C2 1.370(2) . ?
O6 C8 1.425(2) . ?
O7 C13 1.3289(18) . ?
O7 B3 1.494(2) . ?
O8 C14 1.365(2) . ?
O8 C20 1.429(2) . ?
N1 C7 1.288(2) . ?
N1 C9 1.4742(19) . ?
N1 B2 1.606(3) . ?
N2 C19 1.288(2) . ?
N2 C21 1.478(2) . ?
N2 B3 1.612(2) . ?
C1 C2 1.414(2) . ?
C1 C6 1.395(3) . ?
C2 C3 1.379(3) . ?
C3 H3 0.9500 . ?
C3 C4 1.394(3) . ?
C4 H4 0.9500 . ?
C4 C5 1.374(3) . ?
C5 H5 0.9500 . ?
C5 C6 1.409(3) . ?
C6 C7 1.439(2) . ?
C7 H7 0.9500 . ?
C8 H8A 0.9800 . ?
C8 H8B 0.9800 . ?
C8 H8C 0.9800 . ?
C9 H9A 0.9900 . ?
C9 H9B 0.9900 . ?
C9 C10 1.522(2) . ?
C10 H10A 0.9900 . ?
C10 H10B 0.9900 . ?
C10 C11 1.519(2) . ?
C11 H11A 0.9900 . ?
C11 H11B 0.9900 . ?
C11 C12 1.519(2) . ?
C12 H12A 0.9800 . ?
C12 H12B 0.9800 . ?
C12 H12C 0.9800 . ?
C13 C14 1.415(2) . ?
C13 C18 1.400(3) . ?
C14 C15 1.390(2) . ?
C15 H15 0.9500 . ?
C15 C16 1.399(3) . ?
C16 H16 0.9500 . ?
C16 C17 1.368(3) . ?
C17 H17 0.9500 . ?
C17 C18 1.413(2) . ?
C18 C19 1.436(2) . ?
C19 H19 0.9500 . ?
C20 H20A 0.9800 . ?
C20 H20B 0.9800 . ?
C20 H20C 0.9800 . ?
C21 H21A 0.9900 . ?
C21 H21B 0.9900 . ?
C21 C22 1.515(3) . ?
C22 H22A 0.9900 . ?
C22 H22B 0.9900 . ?
C22 C23 1.519(3) . ?
C23 H23A 0.9900 . ?
C23 H23B 0.9900 . ?
C23 C24 1.521(3) . ?
C24 H24A 0.9800 . ?
C24 H24B 0.9800 . ?
C24 H24C 0.9800 . ?
Cl1 C25 1.758(2) . ?
Cl1 C25A 1.759(10) . ?
Cl2 C25 1.756(2) . ?
C25 H25A 0.9900 . ?
C25 H25B 0.9900 . ?
C25A H25C 0.9900 . ?
C25A H25D 0.9900 . ?
C25A Cl2A 1.755(10) . ?

loop_
_geom_hbond_atom_site_label_D
_geom_hbond_atom_site_label_H
_geom_hbond_atom_site_label_A
_geom_hbond_distance_DH
_geom_hbond_distance_HA
_geom_hbond_distance_DA
_geom_hbond_angle_DHA
_geom_hbond_site_symmetry_A
_geom_hbond_publ_flag
O1 H1 O2 0.866(9) 1.882(10) 2.7401(15) 170(2) 3_666 yes

loop_
_geom_torsion_atom_site_label_1
_geom_torsion_atom_site_label_2
_geom_torsion_atom_site_label_3
_geom_torsion_atom_site_label_4
_geom_torsion
_geom_torsion_site_symmetry_1
_geom_torsion_site_symmetry_2
_geom_torsion_site_symmetry_3
_geom_torsion_site_symmetry_4
_geom_torsion_publ_flag
O5 C1 C2 O6 -0.7(2) . . . . ?
O5 C1 C2 C3 -179.94(16) . . . . ?
O5 C1 C6 C5 -178.87(15) . . . . ?
O5 C1 C6 C7 -1.9(2) . . . . ?
O6 C2 C3 C4 179.18(17) . . . . ?
O7 C13 C14 O8 -1.4(3) . . . . ?
O7 C13 C14 C15 179.82(17) . . . . ?
O7 C13 C18 C17 178.86(17) . . . . ?
O7 C13 C18 C19 3.4(3) . . . . ?
O8 C14 C15 C16 -176.87(19) . . . . ?
N1 C9 C10 C11 174.44(16) . . . . ?
N2 C21 C22 C23 177.97(16) . . . . ?
C1 O5 B2 O2 -78.04(19) . . . . ?
C1 O5 B2 O3 154.92(15) . . . . ?
C1 O5 B2 N1 34.49(18) . . . . ?
C1 C2 C3 C4 -1.7(3) . . . . ?
C1 C6 C7 N1 7.7(2) . . . . ?
C2 C1 C6 C5 -0.6(2) . . . . ?
C2 C1 C6 C7 176.38(15) . . . . ?
C2 C3 C4 C5 0.4(3) . . . . ?
C3 C4 C5 C6 0.7(3) . . . . ?
C4 C5 C6 C1 -0.7(3) . . . . ?
C4 C5 C6 C7 -177.53(16) . . . . ?
C5 C6 C7 N1 -175.33(15) . . . . ?
C6 C1 C2 O6 -179.05(14) . . . . ?
C6 C1 C2 C3 1.7(3) . . . . ?
C7 N1 C9 C10 96.68(18) . . . . ?
C7 N1 B2 O2 87.25(17) . . . . ?
C7 N1 B2 O3 -148.75(14) . . . . ?
C7 N1 B2 O5 -28.60(18) . . . . ?
C8 O6 C2 C1 -168.36(16) . . . . ?
C8 O6 C2 C3 10.8(3) . . . . ?
C9 N1 C7 C6 -176.83(14) . . . . ?
C9 N1 B2 O2 -86.62(15) . . . . ?
C9 N1 B2 O3 37.38(18) . . . . ?
C9 N1 B2 O5 157.53(12) . . . . ?
C9 C10 C11 C12 -169.49(17) . . . . ?
C13 O7 B3 O3 101.39(18) . . . . ?
C13 O7 B3 O4 -131.06(16) . . . . ?
C13 O7 B3 N2 -16.2(2) . . . . ?
C13 C14 C15 C16 1.8(3) . . . . ?
C13 C18 C19 N2 -5.4(3) . . . . ?
C14 C13 C18 C17 1.5(3) . . . . ?
C14 C13 C18 C19 -173.95(17) . . . . ?
C14 C15 C16 C17 0.6(3) . . . . ?
C15 C16 C17 C18 -1.8(3) . . . . ?
C16 C17 C18 C13 0.8(3) . . . . ?
C16 C17 C18 C19 176.12(18) . . . . ?
C17 C18 C19 N2 179.08(18) . . . . ?
C18 C13 C14 O8 176.01(16) . . . . ?
C18 C13 C14 C15 -2.8(3) . . . . ?
C19 N2 C21 C22 73.2(2) . . . . ?
C19 N2 B3 O3 -106.49(17) . . . . ?
C19 N2 B3 O4 128.21(16) . . . . ?
C19 N2 B3 O7 13.8(2) . . . . ?
C20 O8 C14 C13 -178.01(18) . . . . ?
C20 O8 C14 C15 0.7(3) . . . . ?
C21 N2 C19 C18 179.60(16) . . . . ?
C21 N2 B3 O3 69.86(18) . . . . ?
C21 N2 B3 O4 -55.45(19) . . . . ?
C21 N2 B3 O7 -169.83(14) . . . . ?
C21 C22 C23 C24 176.24(18) . . . . ?
B1 O2 B2 O3 -4.8(2) . . . . ?
B1 O2 B2 O5 -129.33(15) . . . . ?
B1 O2 B2 N1 116.61(15) . . . . ?
B1 O4 B3 O3 -1.7(2) . . . . ?
B1 O4 B3 O7 -126.78(15) . . . . ?
B1 O4 B3 N2 118.47(15) . . . . ?
B2 O2 B1 O1 -176.55(14) . . . . ?
B2 O2 B1 O4 5.4(2) . . . . ?
B2 O3 B3 O4 2.0(2) . . . . ?
B2 O3 B3 O7 124.46(15) . . . . ?
B2 O3 B3 N2 -118.11(15) . . . . ?
B2 O5 C1 C2 159.57(15) . . . . ?
B2 O5 C1 C6 -22.1(2) . . . . ?
B2 N1 C7 C6 9.3(2) . . . . ?
B2 N1 C9 C10 -89.35(18) . . . . ?
B3 O3 B2 O2 1.1(2) . . . . ?
B3 O3 B2 O5 125.13(16) . . . . ?
B3 O3 B2 N1 -116.82(16) . . . . ?
B3 O4 B1 O1 179.87(13) . . . . ?
B3 O4 B1 O2 -2.0(2) . . . . ?
B3 O7 C13 C14 -173.63(17) . . . . ?
B3 O7 C13 C18 9.0(3) . . . . ?
B3 N2 C19 C18 -4.1(3) . . . . ?
B3 N2 C21 C22 -103.23(17) . . . . ?
